data_2210688
loop_
_publ_author_name
'Yan-Hong Zhang'
'Gui-Ru Deng'
'Guang-Ming Yang'

_publ_section_title '[2,3-Dioxo-5,6:14,15-dibenzo-1,4,8,12-tetraazacyclopentadeca-7,13-dienato(2--)]nickel(II)'
_journal_coeditor_code KP2038
_journal_issue 10
_journal_name_full 'Acta Crystallographica Section E'
_journal_page_first m2717
_journal_page_last m2718
_journal_paper_doi 10.1107/S1600536806038013
_journal_volume 62
_journal_year 2006
_chemical_formula_iupac '[Ni (C21 H20 N4 O2)]'
_chemical_formula_moiety 'C21 H20 N4 Ni O2'
_chemical_formula_sum 'C21 H20 N4 Ni O2'
_chemical_formula_weight 419.12
_chemical_name_systematic
;
[2,3-Dioxo-5,6:14,15-dibenzo-1,4,8,12-tetraazacyclopentadeca-7,13-
dienato(2-)]nickel(II)
;
_space_group_IT_number 19
_symmetry_cell_setting orthorhombic
_symmetry_space_group_name_Hall 'P 2ac 2ab'
_symmetry_space_group_name_H-M 'P 21 21 21'
_atom_sites_solution_hydrogens geom
_atom_sites_solution_primary direct
_atom_sites_solution_secondary difmap
_cell_angle_alpha 90.00
_cell_angle_beta 90.00
_cell_angle_gamma 90.00
_cell_formula_units_Z 4
_cell_length_a 8.3453(14)
_cell_length_b 10.9683(19)
_cell_length_c 19.436(3)
_cell_measurement_reflns_used 3213
_cell_measurement_temperature 294(2)
_cell_measurement_theta_max 25.20
_cell_measurement_theta_min 2.80
_cell_volume 1779.1(5)
_computing_cell_refinement SMART
_computing_data_collection 'SMART (Bruker, 1997)'
_computing_data_reduction 'SAINT (Bruker, 1997)'
_computing_molecular_graphics 'SHELXTL (Bruker, 2000)'
_computing_publication_material SHELXTL
_computing_structure_refinement 'SHELXL97 (Sheldrick, 1997)'
_computing_structure_solution 'SHELXS97 (Sheldrick, 1997)'
_diffrn_ambient_temperature 294(2)
_diffrn_measured_fraction_theta_full 1.000
_diffrn_measured_fraction_theta_max 1.000
_diffrn_measurement_device_type 'Bruker SMART CCD area-detector'
_diffrn_measurement_method '\f and \w'
_diffrn_radiation_monochromator graphite
_diffrn_radiation_source 'fine-focus sealed tube'
_diffrn_radiation_type MoK\a
_diffrn_radiation_wavelength 0.71073
_diffrn_reflns_av_R_equivalents 0.0473
_diffrn_reflns_av_sigmaI/netI 0.0547
_diffrn_reflns_limit_h_max 9
_diffrn_reflns_limit_h_min -5
_diffrn_reflns_limit_k_max 12
_diffrn_reflns_limit_k_min -13
_diffrn_reflns_limit_l_max 23
_diffrn_reflns_limit_l_min -23
_diffrn_reflns_number 9174
_diffrn_reflns_theta_full 25.01
_diffrn_reflns_theta_max 25.01
_diffrn_reflns_theta_min 2.10
_diffrn_standards_decay_% 0
_diffrn_standards_number 0
_exptl_absorpt_coefficient_mu 1.117
_exptl_absorpt_correction_T_max 0.8415
_exptl_absorpt_correction_T_min 0.7754
_exptl_absorpt_correction_type multi-scan
_exptl_absorpt_process_details '(SADABS; Sheldrick, 1996)'
_exptl_crystal_colour red
_exptl_crystal_density_diffrn 1.565
_exptl_crystal_density_method 'not measured'
_exptl_crystal_description block
_exptl_crystal_F_000 872
_exptl_crystal_size_max 0.24
_exptl_crystal_size_mid 0.20
_exptl_crystal_size_min 0.16
_refine_diff_density_max 0.294
_refine_diff_density_min -0.426
_refine_ls_abs_structure_details 'Flack (1983), 1320 Freidel pairs'
_refine_ls_abs_structure_Flack -0.007(15)
_refine_ls_extinction_method none
_refine_ls_goodness_of_fit_ref 1.037
_refine_ls_hydrogen_treatment constr
_refine_ls_matrix_type full
_refine_ls_number_parameters 255
_refine_ls_number_reflns 3133
_refine_ls_number_restraints 0
_refine_ls_restrained_S_all 1.037
_refine_ls_R_factor_all 0.0441
_refine_ls_R_factor_gt 0.0330
_refine_ls_shift/su_max 0.001
_refine_ls_shift/su_mean 0.000
_refine_ls_structure_factor_coef Fsqd
_refine_ls_weighting_details 'calc w = 1/[\s^2^(Fo^2^)+(0.0314P)^2^] where P=(Fo^2^+2Fc^2^)/3'
_refine_ls_weighting_scheme calc
_refine_ls_wR_factor_gt 0.0670
_refine_ls_wR_factor_ref 0.0714
_reflns_number_gt 2697
_reflns_number_total 3133
_reflns_threshold_expression I>2\s(I)
_cod_data_source_file kp2038.cif
_cod_data_source_block I
_cod_depositor_comments
;
The following automatic conversions were performed:
'_symmetry_cell_setting' value 'Orthorhombic' changed to 'orthorhombic'
according to '/home/saulius/struct/CIF-dictionaries/cif_core.dic'
dictionary named 'cif_core.dic' version 2.4.1 from 2010-06-29.

Automatic conversion script
Id: cif_fix_enum 1527 2010-12-29 10:47:43Z saulius 

The following automatic conversions were performed:

'_symmetry_cell_setting' value 'Orthorhombic' changed to
'orthorhombic' according to
/home/saulius/struct/CIF-dictionaries/cif_core.dic dictionary named
'cif_core.dic' version 2.4.1 from 2010-06-29.

Automatic conversion script
Id: cif_fix_values 1715 2011-07-08 13:25:40Z adriana 
;
_cod_database_code 2210688
_cod_database_fobs_code 2210688

loop_
_symmetry_equiv_pos_as_xyz
'x, y, z'
'-x+1/2, -y, z+1/2'
'-x, y+1/2, -z+1/2'
'x+1/2, -y+1/2, -z'

loop_
_atom_site_type_symbol
_atom_site_label
_atom_site_fract_x
_atom_site_fract_y
_atom_site_fract_z
_atom_site_U_iso_or_equiv
_atom_site_adp_type
_atom_site_calc_flag
_atom_site_refinement_flags
_atom_site_occupancy
Ni Ni1 0.90376(5) 0.91341(4) 0.92847(2) 0.02126(12) Uani d . 1
O O1 0.6264(3) 0.9417(2) 0.76783(12) 0.0412(7) Uani d . 1
O O2 0.5765(4) 1.1284(2) 0.85949(12) 0.0514(8) Uani d . 1
N N1 0.8101(3) 0.8649(2) 0.84587(13) 0.0229(6) Uani d . 1
N N2 0.7265(3) 1.0165(2) 0.93902(13) 0.0229(6) Uani d . 1
N N3 0.9850(3) 0.9443(2) 1.01742(13) 0.0238(7) Uani d . 1
N N4 1.1042(4) 0.8481(2) 0.89829(13) 0.0250(6) Uani d . 1
C C1 0.6986(4) 0.9427(3) 0.82273(17) 0.0259(8) Uani d . 1
C C2 0.6601(4) 1.0415(3) 0.87619(17) 0.0276(9) Uani d . 1
C C3 0.6866(4) 1.0861(3) 0.99674(16) 0.0236(7) Uani d . 1
C C4 0.5348(4) 1.1425(3) 1.00189(18) 0.0288(9) Uani d . 1
H H4 0.4618 1.1339 0.9661 0.035 Uiso calc R 1
C C5 0.4931(5) 1.2095(3) 1.05862(19) 0.0355(9) Uani d . 1
H H5 0.3921 1.2452 1.0608 0.043 Uiso calc R 1
C C6 0.5982(5) 1.2247(3) 1.11218(18) 0.0400(9) Uani d . 1
H H6 0.5698 1.2716 1.1501 0.048 Uiso calc R 1
C C7 0.7454(5) 1.1699(3) 1.10908(18) 0.0334(9) Uani d . 1
H H7 0.8159 1.1803 1.1457 0.040 Uiso calc R 1
C C8 0.7940(4) 1.0986(3) 1.05269(15) 0.0239(8) Uani d . 1
C C9 0.9472(4) 1.0333(3) 1.05862(15) 0.0234(8) Uani d . 1
C C10 1.0561(4) 1.0701(4) 1.11725(17) 0.0359(9) Uani d . 1
H H10A 1.1616 1.0381 1.1094 0.054 Uiso calc R 1
H H10B 1.0147 1.0381 1.1597 0.054 Uiso calc R 1
H H10C 1.0611 1.1574 1.1199 0.054 Uiso calc R 1
C C11 1.1158(4) 0.8600(3) 1.03771(16) 0.0280(8) Uani d . 1
H H11A 1.0830 0.7768 1.0282 0.034 Uiso calc R 1
H H11B 1.1342 0.8671 1.0868 0.034 Uiso calc R 1
C C12 1.2709(4) 0.8864(3) 0.99976(18) 0.0327(9) Uani d . 1
H H12A 1.3385 0.8144 1.0004 0.039 Uiso calc R 1
H H12B 1.3279 0.9517 1.0228 0.039 Uiso calc R 1
C C13 1.2368(4) 0.9231(3) 0.92519(18) 0.0312(8) Uani d . 1
H H13A 1.2080 1.0087 0.9232 0.037 Uiso calc R 1
H H13B 1.3320 0.9109 0.8974 0.037 Uiso calc R 1
C C14 1.1278(4) 0.7619(3) 0.85473(17) 0.0280(9) Uani d . 1
C C15 1.2957(5) 0.7295(4) 0.8297(2) 0.0448(11) Uani d . 1
H H15A 1.3682 0.7287 0.8680 0.067 Uiso calc R 1
H H15B 1.3305 0.7890 0.7967 0.067 Uiso calc R 1
H H15C 1.2940 0.6504 0.8085 0.067 Uiso calc R 1
C C16 0.9936(4) 0.6962(3) 0.82342(16) 0.0258(8) Uani d . 1
C C17 1.0150(5) 0.5778(4) 0.79827(17) 0.0369(9) Uani d . 1
H H17 1.1129 0.5391 0.8051 0.044 Uiso calc R 1
C C18 0.8956(5) 0.5173(3) 0.76379(17) 0.0413(10) Uani d . 1
H H18 0.9118 0.4378 0.7487 0.050 Uiso calc R 1
C C19 0.7512(4) 0.5751(4) 0.75166(17) 0.0341(9) Uani d . 1
H H19 0.6714 0.5353 0.7269 0.041 Uiso calc R 1
C C20 0.7248(4) 0.6912(3) 0.77607(16) 0.0275(8) Uani d . 1
H H20 0.6276 0.7296 0.7672 0.033 Uiso calc R 1
C C21 0.8432(4) 0.7526(3) 0.81430(16) 0.0224(8) Uani d . 1

loop_
_atom_site_aniso_label
_atom_site_aniso_U_11
_atom_site_aniso_U_22
_atom_site_aniso_U_33
_atom_site_aniso_U_12
_atom_site_aniso_U_13
_atom_site_aniso_U_23
Ni1 0.0188(2) 0.0245(2) 0.0205(2) 0.0018(2) -0.0034(2) -0.0008(2)
O1 0.0454(17) 0.0496(17) 0.0286(13) 0.0160(13) -0.0187(12) -0.0096(12)
O2 0.072(2) 0.0458(17) 0.0362(15) 0.0315(17) -0.0203(16) -0.0058(12)
N1 0.0203(15) 0.0269(16) 0.0214(15) 0.0048(13) -0.0040(12) -0.0011(12)
N2 0.0216(15) 0.0266(15) 0.0206(16) 0.0036(12) -0.0026(12) -0.0016(13)
N3 0.0205(15) 0.0288(18) 0.0219(15) 0.0006(13) -0.0035(12) 0.0043(13)
N4 0.0216(16) 0.0293(15) 0.0241(14) -0.0004(15) -0.0014(14) 0.0014(12)
C1 0.0238(19) 0.029(2) 0.0252(19) -0.0003(16) -0.0040(15) -0.0013(15)
C2 0.028(2) 0.031(2) 0.0246(19) 0.0043(17) -0.0062(15) -0.0035(16)
C3 0.0275(18) 0.0202(17) 0.0232(17) -0.0004(18) 0.0028(14) -0.0015(17)
C4 0.023(2) 0.034(2) 0.030(2) 0.0024(16) -0.0055(16) -0.0068(17)
C5 0.031(2) 0.034(2) 0.042(2) 0.0092(17) 0.0059(19) 0.0026(18)
C6 0.047(2) 0.043(2) 0.030(2) 0.014(2) 0.006(2) -0.0083(17)
C7 0.037(2) 0.035(2) 0.027(2) 0.0027(18) -0.0035(17) -0.0022(17)
C8 0.0259(18) 0.0248(18) 0.0211(18) -0.0005(17) -0.0027(14) 0.0011(16)
C9 0.027(2) 0.0264(17) 0.0170(17) -0.0016(14) -0.0006(13) 0.0029(14)
C10 0.032(2) 0.045(2) 0.0307(19) 0.0044(19) -0.0093(15) -0.0092(18)
C11 0.027(2) 0.0312(18) 0.0261(18) 0.0051(17) -0.0082(16) 0.0028(15)
C12 0.0226(19) 0.041(3) 0.035(2) 0.0014(16) -0.0074(16) 0.0006(17)
C13 0.0217(17) 0.037(2) 0.0347(19) -0.0052(17) 0.0027(16) 0.000(2)
C14 0.027(2) 0.030(2) 0.0270(19) 0.0056(16) -0.0010(15) 0.0064(17)
C15 0.031(2) 0.057(3) 0.047(3) 0.008(2) 0.003(2) -0.011(2)
C16 0.025(2) 0.031(2) 0.0211(18) 0.0020(17) -0.0009(16) -0.0014(16)
C17 0.037(2) 0.037(2) 0.036(2) 0.011(2) -0.0022(17) -0.005(2)
C18 0.054(3) 0.031(2) 0.039(2) -0.003(2) 0.001(2) -0.0116(17)
C19 0.038(2) 0.038(2) 0.027(2) -0.015(2) 0.0057(16) -0.0084(18)
C20 0.028(2) 0.035(2) 0.0195(18) -0.0039(17) 0.0021(16) -0.0010(16)
C21 0.0260(19) 0.0272(19) 0.0140(17) -0.0031(15) 0.0012(14) 0.0044(15)

loop_
_atom_type_symbol
_atom_type_description
_atom_type_scat_dispersion_real
_atom_type_scat_dispersion_imag
_atom_type_scat_source
C C 0.0033 0.0016 ' International Tables Vol C Tables 4.2.6.8 and 6.1.1.4'
H H 0.0000 0.0000 ' International Tables Vol C Tables 4.2.6.8 and 6.1.1.4'
N N 0.0061 0.0033 ' International Tables Vol C Tables 4.2.6.8 and 6.1.1.4'
O O 0.0106 0.0060 ' International Tables Vol C Tables 4.2.6.8 and 6.1.1.4'
Ni Ni 0.3393 1.1124 ' International Tables Vol C Tables 4.2.6.8 and 6.1.1.4''

loop_
_geom_angle_atom_site_label_1
_geom_angle_atom_site_label_2
_geom_angle_atom_site_label_3
_geom_angle
_geom_angle_publ_flag
N1 Ni1 N2 86.31(11) yes
N1 Ni1 N3 172.33(12) yes
N2 Ni1 N3 94.29(11) yes
N1 Ni1 N4 89.74(11) yes
N2 Ni1 N4 161.94(11) yes
N3 Ni1 N4 91.96(12) yes
C1 N1 C21 123.3(3) ?
C1 N1 Ni1 113.5(2) yes
C21 N1 Ni1 123.0(2) yes
C2 N2 C3 120.7(3) ?
C2 N2 Ni1 110.0(2) yes
C3 N2 Ni1 127.3(2) yes
C9 N3 C11 118.8(3) ?
C9 N3 Ni1 127.7(2) yes
C11 N3 Ni1 113.3(2) yes
C14 N4 C13 121.9(3) ?
C14 N4 Ni1 127.8(3) yes
C13 N4 Ni1 109.8(2) yes
O1 C1 N1 128.9(3) ?
O1 C1 C2 119.5(3) ?
N1 C1 C2 111.6(3) ?
O2 C2 N2 128.5(3) ?
O2 C2 C1 119.3(3) ?
N2 C2 C1 112.2(3) ?
N2 C3 C4 120.6(3) ?
N2 C3 C8 121.2(3) ?
C4 C3 C8 118.1(3) ?
C5 C4 C3 121.3(3) ?
C5 C4 H4 119.4 ?
C3 C4 H4 119.4 ?
C4 C5 C6 120.9(3) ?
C4 C5 H5 119.6 ?
C6 C5 H5 119.6 ?
C7 C6 C5 119.2(3) ?
C7 C6 H6 120.4 ?
C5 C6 H6 120.4 ?
C6 C7 C8 122.5(3) ?
C6 C7 H7 118.7 ?
C8 C7 H7 118.7 ?
C7 C8 C3 118.0(3) ?
C7 C8 C9 117.4(3) ?
C3 C8 C9 124.3(3) ?
N3 C9 C8 121.9(3) ?
N3 C9 C10 121.2(3) ?
C8 C9 C10 116.9(3) ?
C9 C10 H10A 109.5 ?
C9 C10 H10B 109.5 ?
H10A C10 H10B 109.5 ?
C9 C10 H10C 109.5 ?
H10A C10 H10C 109.5 ?
H10B C10 H10C 109.5 ?
N3 C11 C12 112.3(3) ?
N3 C11 H11A 109.1 ?
C12 C11 H11A 109.1 ?
N3 C11 H11B 109.1 ?
C12 C11 H11B 109.1 ?
H11A C11 H11B 107.9 ?
C11 C12 C13 110.6(3) ?
C11 C12 H12A 109.5 ?
C13 C12 H12A 109.5 ?
C11 C12 H12B 109.5 ?
C13 C12 H12B 109.5 ?
H12A C12 H12B 108.1 ?
N4 C13 C12 109.2(3) ?
N4 C13 H13A 109.8 ?
C12 C13 H13A 109.8 ?
N4 C13 H13B 109.8 ?
C12 C13 H13B 109.8 ?
H13A C13 H13B 108.3 ?
N4 C14 C16 121.3(3) ?
N4 C14 C15 121.5(3) ?
C16 C14 C15 117.1(3) ?
C14 C15 H15A 109.5 ?
C14 C15 H15B 109.5 ?
H15A C15 H15B 109.5 ?
C14 C15 H15C 109.5 ?
H15A C15 H15C 109.5 ?
H15B C15 H15C 109.5 ?
C17 C16 C21 118.5(3) ?
C17 C16 C14 120.3(3) ?
C21 C16 C14 121.1(3) ?
C18 C17 C16 121.8(4) ?
C18 C17 H17 119.1 ?
C16 C17 H17 119.1 ?
C17 C18 C19 119.6(3) ?
C17 C18 H18 120.2 ?
C19 C18 H18 120.2 ?
C20 C19 C18 120.3(3) ?
C20 C19 H19 119.8 ?
C18 C19 H19 119.8 ?
C19 C20 C21 120.8(3) ?
C19 C20 H20 119.6 ?
C21 C20 H20 119.6 ?
N1 C21 C20 120.8(3) ?
N1 C21 C16 120.4(3) ?
C20 C21 C16 118.7(3) ?

loop_
_geom_bond_atom_site_label_1
_geom_bond_atom_site_label_2
_geom_bond_distance
_geom_bond_publ_flag
Ni1 N1 1.863(3) yes
Ni1 N2 1.873(3) yes
Ni1 N3 1.888(3) yes
Ni1 N4 1.912(3) yes
O1 C1 1.225(4) ?
O2 C2 1.225(4) ?
N1 C1 1.340(4) ?
N1 C21 1.403(4) ?
N2 C2 1.369(4) ?
N2 C3 1.397(4) ?
N3 C9 1.302(4) ?
N3 C11 1.484(4) ?
N4 C14 1.285(4) ?
N4 C13 1.475(4) ?
C1 C2 1.535(5) ?
C3 C4 1.413(4) ?
C3 C8 1.416(4) ?
C4 C5 1.370(5) ?
C4 H4 0.9300 ?
C5 C6 1.372(5) ?
C5 H5 0.9300 ?
C6 C7 1.368(5) ?
C6 H6 0.9300 ?
C7 C8 1.406(5) ?
C7 H7 0.9300 ?
C8 C9 1.470(4) ?
C9 C10 1.512(4) ?
C10 H10A 0.9600 ?
C10 H10B 0.9600 ?
C10 H10C 0.9600 ?
C11 C12 1.518(5) ?
C11 H11A 0.9700 ?
C11 H11B 0.9700 ?
C12 C13 1.531(5) ?
C12 H12A 0.9700 ?
C12 H12B 0.9700 ?
C13 H13A 0.9700 ?
C13 H13B 0.9700 ?
C14 C16 1.464(5) ?
C14 C15 1.525(5) ?
C15 H15A 0.9600 ?
C15 H15B 0.9600 ?
C15 H15C 0.9600 ?
C16 C17 1.399(5) ?
C16 C21 1.411(5) ?
C17 C18 1.373(5) ?
C17 H17 0.9300 ?
C18 C19 1.382(5) ?
C18 H18 0.9300 ?
C19 C20 1.377(5) ?
C19 H19 0.9300 ?
C20 C21 1.408(5) ?
C20 H20 0.9300 ?

loop_
_geom_torsion_atom_site_label_1
_geom_torsion_atom_site_label_2
_geom_torsion_atom_site_label_3
_geom_torsion_atom_site_label_4
_geom_torsion
N2 Ni1 N1 C1 18.1(2)
N3 Ni1 N1 C1 112.8(9)
N4 Ni1 N1 C1 -144.3(2)
N2 Ni1 N1 C21 -156.7(3)
N3 Ni1 N1 C21 -61.9(10)
N4 Ni1 N1 C21 41.0(3)
N1 Ni1 N2 C2 -23.6(2)
N3 Ni1 N2 C2 164.1(2)
N4 Ni1 N2 C2 54.2(5)
N1 Ni1 N2 C3 172.5(3)
N3 Ni1 N2 C3 0.1(3)
N4 Ni1 N2 C3 -109.8(4)
N1 Ni1 N3 C9 -110.6(9)
N2 Ni1 N3 C9 -16.3(3)
N4 Ni1 N3 C9 146.7(3)
N1 Ni1 N3 C11 74.5(10)
N2 Ni1 N3 C11 168.8(2)
N4 Ni1 N3 C11 -28.2(2)
N1 Ni1 N4 C14 -25.9(3)
N2 Ni1 N4 C14 -103.1(4)
N3 Ni1 N4 C14 146.6(3)
N1 Ni1 N4 C13 146.1(2)
N2 Ni1 N4 C13 68.9(4)
N3 Ni1 N4 C13 -41.4(2)
C21 N1 C1 O1 -12.1(6)
Ni1 N1 C1 O1 173.2(3)
C21 N1 C1 C2 166.1(3)
Ni1 N1 C1 C2 -8.6(3)
C3 N2 C2 O2 8.1(6)
Ni1 N2 C2 O2 -157.1(3)
C3 N2 C2 C1 -170.9(3)
Ni1 N2 C2 C1 23.9(3)
O1 C1 C2 O2 -11.1(5)
N1 C1 C2 O2 170.5(3)
O1 C1 C2 N2 168.0(3)
N1 C1 C2 N2 -10.4(4)
C2 N2 C3 C4 29.0(5)
Ni1 N2 C3 C4 -168.6(3)
C2 N2 C3 C8 -153.4(3)
Ni1 N2 C3 C8 9.0(5)
N2 C3 C4 C5 179.0(3)
C8 C3 C4 C5 1.3(5)
C3 C4 C5 C6 0.4(6)
C4 C5 C6 C7 -1.2(6)
C5 C6 C7 C8 0.3(6)
C6 C7 C8 C3 1.5(5)
C6 C7 C8 C9 -173.3(3)
N2 C3 C8 C7 -179.9(3)
C4 C3 C8 C7 -2.2(5)
N2 C3 C8 C9 -5.5(5)
C4 C3 C8 C9 172.1(3)
C11 N3 C9 C8 -162.5(3)
Ni1 N3 C9 C8 22.9(4)
C11 N3 C9 C10 14.4(4)
Ni1 N3 C9 C10 -160.2(2)
C7 C8 C9 N3 163.7(3)
C3 C8 C9 N3 -10.7(5)
C7 C8 C9 C10 -13.3(4)
C3 C8 C9 C10 172.3(3)
C9 N3 C11 C12 -102.8(3)
Ni1 N3 C11 C12 72.6(3)
N3 C11 C12 C13 -37.6(4)
C14 N4 C13 C12 -106.5(3)
Ni1 N4 C13 C12 80.9(3)
C11 C12 C13 N4 -38.8(4)
C13 N4 C14 C16 -173.9(3)
Ni1 N4 C14 C16 -2.8(5)
C13 N4 C14 C15 1.7(5)
Ni1 N4 C14 C15 172.9(3)
N4 C14 C16 C17 -155.5(3)
C15 C14 C16 C17 28.6(5)
N4 C14 C16 C21 28.2(5)
C15 C14 C16 C21 -147.6(3)
C21 C16 C17 C18 1.6(5)
C14 C16 C17 C18 -174.8(3)
C16 C17 C18 C19 1.8(6)
C17 C18 C19 C20 -2.3(6)
C18 C19 C20 C21 -0.7(5)
C1 N1 C21 C20 -26.8(5)
Ni1 N1 C21 C20 147.4(3)
C1 N1 C21 C16 156.6(3)
Ni1 N1 C21 C16 -29.2(4)
C19 C20 C21 N1 -172.6(3)
C19 C20 C21 C16 4.1(5)
C17 C16 C21 N1 172.2(3)
C14 C16 C21 N1 -11.4(5)
C17 C16 C21 C20 -4.5(5)
C14 C16 C21 C20 171.9(3)
